data_7201904
loop_
_publ_author_name
'Shi, Wen-Juan'
'Ruan, Cheng-Xiang'
'Li, Zhen'
'Li, Mian'
'Li, Dan'

_publ_section_title
;
 Tuning framework formation by flexible ligand elongation and second
 ligating spacer variation: increasing dimensionality and macrocycle
 size
;
_journal_issue 6
_journal_name_full CrystEngComm
_journal_page_first 778
_journal_paper_doi 10.1039/b718852h
_journal_volume 10
_journal_year 2008
_chemical_formula_sum 'C15 H15 Cu I N6 S3'
_chemical_formula_weight 565.95
_chemical_name_systematic
;
?
;
_space_group_IT_number 2
_symmetry_cell_setting triclinic
_symmetry_space_group_name_Hall '-P 1'
_symmetry_space_group_name_H-M 'P -1'
_atom_sites_solution_hydrogens geom
_atom_sites_solution_primary direct
_atom_sites_solution_secondary difmap
_audit_creation_method SHELXL-97
_cell_angle_alpha 87.137(2)
_cell_angle_beta 85.596(2)
_cell_angle_gamma 88.277(2)
_cell_formula_units_Z 2
_cell_length_a 8.8050(10)
_cell_length_b 9.0434(10)
_cell_length_c 12.5826(14)
_cell_measurement_reflns_used 3278
_cell_measurement_temperature 293(2)
_cell_measurement_theta_max 28.10
_cell_measurement_theta_min 2.32
_cell_volume 997.37(19)
_computing_cell_refinement 'SAINT (Bruker, 2002)'
_computing_data_collection 'SMART (Bruker, 2002)'
_computing_data_reduction SAINT
_computing_molecular_graphics 'ORTEP-II (Johnson, 1976)'
_computing_publication_material SHELXL-97
_computing_structure_refinement 'SHELXL-97 (Sheldrick, 1997)'
_computing_structure_solution 'SHELXS-97 (Sheldrick, 1997)'
_diffrn_ambient_temperature 293(2)
_diffrn_measured_fraction_theta_full 0.972
_diffrn_measured_fraction_theta_max 0.972
_diffrn_measurement_device_type 'Bruker APEX area-dectector diffractometer'
_diffrn_measurement_method '\f and \w-scan'
_diffrn_radiation_monochromator graphite
_diffrn_radiation_source 'fine-focus sealed tube'
_diffrn_radiation_type MoK\a
_diffrn_radiation_wavelength 0.71073
_diffrn_reflns_av_R_equivalents 0.0230
_diffrn_reflns_av_sigmaI/netI 0.0396
_diffrn_reflns_limit_h_max 11
_diffrn_reflns_limit_h_min -11
_diffrn_reflns_limit_k_max 11
_diffrn_reflns_limit_k_min -12
_diffrn_reflns_limit_l_max 16
_diffrn_reflns_limit_l_min -16
_diffrn_reflns_number 9624
_diffrn_reflns_theta_full 28.32
_diffrn_reflns_theta_max 28.32
_diffrn_reflns_theta_min 1.63
_diffrn_standards_decay_% 0
_diffrn_standards_interval_count 0
_diffrn_standards_interval_time 0
_diffrn_standards_number 0
_exptl_absorpt_coefficient_mu 2.969
_exptl_absorpt_correction_T_max 0.5882
_exptl_absorpt_correction_T_min 0.4695
_exptl_absorpt_correction_type multi-scan
_exptl_absorpt_process_details sadabs
_exptl_crystal_colour yellow
_exptl_crystal_density_diffrn 1.885
_exptl_crystal_density_method 'not measured'
_exptl_crystal_description block
_exptl_crystal_F_000 554
_exptl_crystal_size_max 0.30
_exptl_crystal_size_mid 0.24
_exptl_crystal_size_min 0.20
_refine_diff_density_max 0.983
_refine_diff_density_min -0.650
_refine_diff_density_rms 0.167
_refine_ls_extinction_method none
_refine_ls_goodness_of_fit_ref 1.071
_refine_ls_hydrogen_treatment constr
_refine_ls_matrix_type full
_refine_ls_number_parameters 235
_refine_ls_number_reflns 4825
_refine_ls_number_restraints 0
_refine_ls_restrained_S_all 1.071
_refine_ls_R_factor_all 0.0482
_refine_ls_R_factor_gt 0.0368
_refine_ls_shift/su_max 0.001
_refine_ls_shift/su_mean 0.000
_refine_ls_structure_factor_coef Fsqd
_refine_ls_weighting_details 'calc w=1/[\s^2^(Fo^2^)+(0.0575P)^2^+0.0000P] where P=(Fo^2^+2Fc^2^)/3'
_refine_ls_weighting_scheme calc
_refine_ls_wR_factor_gt 0.0936
_refine_ls_wR_factor_ref 0.1064
_reflns_number_gt 3955
_reflns_number_total 4825
_reflns_threshold_expression >2sigma(I)
_cod_data_source_file b718852h.txt
_cod_data_source_block 3
_cod_original_sg_symbol_H-M p-1
_cod_database_code 7201904

loop_
_symmetry_equiv_pos_as_xyz
'x, y, z'
'-x, -y, -z'

loop_
_atom_site_label
_atom_site_type_symbol
_atom_site_fract_x
_atom_site_fract_y
_atom_site_fract_z
_atom_site_U_iso_or_equiv
_atom_site_adp_type
_atom_site_occupancy
_atom_site_symmetry_multiplicity
_atom_site_calc_flag
_atom_site_refinement_flags
_atom_site_disorder_assembly
_atom_site_disorder_group
I1 I 0.69219(3) 0.51009(3) -0.108048(19) 0.05053(11) Uani 1 1 d . . .
Cu1 Cu 0.59196(5) 0.58697(5) 0.08591(4) 0.04433(13) Uani 1 1 d . . .
S2 S 0.55193(11) 0.60691(10) 0.33997(7) 0.0476(2) Uani 1 1 d . . .
S1 S 0.87348(10) 0.80342(10) 0.06441(9) 0.0481(2) Uani 1 1 d . . .
S3 S 0.31019(16) 1.11249(13) 0.42109(12) 0.0766(4) Uani 1 1 d . . .
C8 C 0.9392(4) 0.3189(4) 0.2314(4) 0.0552(10) Uani 1 1 d . . .
H8 H 1.0234 0.2615 0.2080 0.066 Uiso 1 1 calc R . .
N3 N 0.7291(3) 0.4800(3) 0.1935(2) 0.0391(6) Uani 1 1 d . . .
N1 N 0.5795(3) 0.8120(3) 0.1070(2) 0.0356(6) Uani 1 1 d . . .
C6 C 0.7019(4) 0.4855(4) 0.2996(3) 0.0390(7) Uani 1 1 d . . .
N6 N 0.2587(4) 0.8262(4) 0.3994(3) 0.0553(8) Uani 1 1 d . . .
N5 N 0.0630(4) 1.0043(4) 0.3661(4) 0.0670(10) Uani 1 1 d . . .
N4 N 0.7798(4) 0.4128(4) 0.3738(3) 0.0542(8) Uani 1 1 d . . .
C1 C 0.7017(4) 0.8976(4) 0.0993(3) 0.0371(7) Uani 1 1 d . . .
N2 N 0.7017(4) 1.0423(3) 0.1156(3) 0.0485(8) Uani 1 1 d . . .
C11 C 0.2015(4) 0.9617(4) 0.3930(3) 0.0492(9) Uani 1 1 d . . .
C4 C 0.4456(4) 0.8809(4) 0.1329(3) 0.0429(8) Uani 1 1 d . . .
H4 H 0.3576 0.8258 0.1398 0.052 Uiso 1 1 calc R . .
C5 C 1.0062(4) 0.9530(4) 0.0503(3) 0.0495(9) Uani 1 1 d . . .
H5A H 0.9882 1.0150 0.1110 0.059 Uiso 1 1 calc R . .
H5B H 1.1091 0.9118 0.0513 0.059 Uiso 1 1 calc R . .
C2 C 0.5659(5) 1.1058(4) 0.1399(3) 0.0532(10) Uani 1 1 d . . .
H2 H 0.5610 1.2068 0.1509 0.064 Uiso 1 1 calc R . .
C9 C 0.8515(4) 0.3960(4) 0.1606(3) 0.0501(9) Uani 1 1 d . . .
H9 H 0.8773 0.3902 0.0878 0.060 Uiso 1 1 calc R . .
C3 C 0.4337(4) 1.0297(4) 0.1496(3) 0.0492(9) Uani 1 1 d . . .
H3 H 0.3401 1.0764 0.1666 0.059 Uiso 1 1 calc R . .
C14 C 0.1667(6) 0.7218(5) 0.3731(4) 0.0652(12) Uani 1 1 d . . .
H14 H 0.2019 0.6238 0.3754 0.078 Uiso 1 1 calc R . .
C7 C 0.8980(5) 0.3298(5) 0.3369(4) 0.0609(11) Uani 1 1 d . . .
H7 H 0.9551 0.2769 0.3859 0.073 Uiso 1 1 calc R . .
C13 C 0.0241(6) 0.7520(6) 0.3433(4) 0.0710(13) Uani 1 1 d . . .
H13 H -0.0384 0.6776 0.3251 0.085 Uiso 1 1 calc R . .
C12 C -0.0231(6) 0.8961(6) 0.3413(4) 0.0742(14) Uani 1 1 d . . .
H12 H -0.1208 0.9199 0.3214 0.089 Uiso 1 1 calc R . .
C18 C 0.4969(6) 1.0266(5) 0.4434(4) 0.0704(13) Uani 1 1 d . . .
H18A H 0.5158 0.9440 0.3975 0.084 Uiso 1 1 calc R . .
H18B H 0.5757 1.0982 0.4252 0.084 Uiso 1 1 calc R . .
C10 C 0.5366(4) 0.5722(4) 0.4833(3) 0.0411(8) Uani 1 1 d . . .
H10A H 0.6376 0.5719 0.5091 0.049 Uiso 1 1 calc R . .
H10B H 0.4771 0.6521 0.5161 0.049 Uiso 1 1 calc R . .

loop_
_atom_site_aniso_label
_atom_site_aniso_U_11
_atom_site_aniso_U_22
_atom_site_aniso_U_33
_atom_site_aniso_U_23
_atom_site_aniso_U_13
_atom_site_aniso_U_12
I1 0.04188(15) 0.06184(18) 0.04840(17) -0.01791(12) 0.00918(11) -0.01705(12)
Cu1 0.0425(2) 0.0406(3) 0.0490(3) -0.00231(19) 0.0022(2) -0.00071(18)
S2 0.0577(6) 0.0442(5) 0.0385(5) 0.0008(4) 0.0006(4) 0.0223(4)
S1 0.0344(4) 0.0397(5) 0.0698(7) -0.0048(4) 0.0014(4) -0.0061(4)
S3 0.0807(8) 0.0437(6) 0.1108(11) -0.0208(6) -0.0347(8) 0.0093(6)
C8 0.043(2) 0.046(2) 0.075(3) -0.002(2) 0.0052(19) 0.0125(17)
N3 0.0363(14) 0.0332(14) 0.0464(17) -0.0043(12) 0.0055(12) 0.0035(11)
N1 0.0342(14) 0.0363(14) 0.0358(15) 0.0011(11) -0.0008(11) -0.0035(11)
C6 0.0410(18) 0.0292(16) 0.046(2) -0.0003(14) -0.0005(15) 0.0030(13)
N6 0.0538(19) 0.0392(17) 0.075(2) -0.0069(16) -0.0161(17) 0.0060(15)
N5 0.062(2) 0.058(2) 0.083(3) -0.005(2) -0.025(2) 0.0162(18)
N4 0.057(2) 0.0500(19) 0.055(2) 0.0050(15) -0.0050(16) 0.0141(16)
C1 0.0382(17) 0.0379(18) 0.0354(17) -0.0017(14) -0.0026(14) -0.0045(14)
N2 0.0497(18) 0.0360(16) 0.060(2) -0.0070(14) -0.0007(15) -0.0057(13)
C11 0.051(2) 0.047(2) 0.051(2) -0.0078(17) -0.0093(18) 0.0106(17)
C4 0.0356(17) 0.044(2) 0.048(2) 0.0013(16) 0.0019(15) 0.0000(15)
C5 0.0372(18) 0.049(2) 0.064(2) -0.0025(18) -0.0066(17) -0.0161(16)
C2 0.063(3) 0.0363(19) 0.060(2) -0.0083(17) -0.004(2) 0.0039(18)
C9 0.046(2) 0.043(2) 0.059(2) -0.0041(17) 0.0105(18) 0.0030(16)
C3 0.047(2) 0.050(2) 0.049(2) -0.0031(17) 0.0050(17) 0.0085(17)
C14 0.073(3) 0.045(2) 0.080(3) -0.002(2) -0.021(2) 0.000(2)
C7 0.054(2) 0.058(3) 0.069(3) 0.005(2) -0.010(2) 0.021(2)
C13 0.064(3) 0.066(3) 0.086(4) -0.009(3) -0.021(3) -0.012(2)
C12 0.058(3) 0.085(4) 0.083(4) -0.006(3) -0.033(3) 0.009(3)
C18 0.077(3) 0.062(3) 0.075(3) -0.026(2) -0.006(3) -0.009(2)
C10 0.054(2) 0.0339(17) 0.0356(17) -0.0080(14) -0.0038(15) 0.0091(15)

loop_
_atom_type_symbol
_atom_type_description
_atom_type_scat_dispersion_real
_atom_type_scat_dispersion_imag
_atom_type_scat_source
C C 0.0033 0.0016 'International Tables Vol C Tables 4.2.6.8 and 6.1.1.4'
H H 0.0000 0.0000 'International Tables Vol C Tables 4.2.6.8 and 6.1.1.4'
N N 0.0061 0.0033 'International Tables Vol C Tables 4.2.6.8 and 6.1.1.4'
S S 0.1246 0.1234 'International Tables Vol C Tables 4.2.6.8 and 6.1.1.4'
Cu Cu 0.3201 1.2651 'International Tables Vol C Tables 4.2.6.8 and 6.1.1.4'
I I -0.4742 1.8119 'International Tables Vol C Tables 4.2.6.8 and 6.1.1.4'

loop_
_geom_angle_atom_site_label_1
_geom_angle_atom_site_label_2
_geom_angle_atom_site_label_3
_geom_angle
_geom_angle_site_symmetry_1
_geom_angle_site_symmetry_3
_geom_angle_publ_flag
Cu1 I1 Cu1 76.378(17) . 2_665 ?
N1 Cu1 N3 110.95(11) . . ?
N1 Cu1 I1 115.13(8) . . ?
N3 Cu1 I1 107.85(8) . . ?
N1 Cu1 I1 107.18(8) . 2_665 ?
N3 Cu1 I1 111.96(8) . 2_665 ?
I1 Cu1 I1 103.622(17) . 2_665 ?
C6 S2 C10 102.03(17) . . ?
C1 S1 C5 101.74(18) . . ?
C11 S3 C18 103.1(2) . . ?
C7 C8 C9 117.4(4) . . ?
C6 N3 C9 115.4(3) . . ?
C6 N3 Cu1 123.1(2) . . ?
C9 N3 Cu1 121.5(3) . . ?
C1 N1 C4 115.7(3) . . ?
C1 N1 Cu1 123.3(2) . . ?
C4 N1 Cu1 120.9(2) . . ?
N4 C6 N3 126.5(3) . . ?
N4 C6 S2 119.1(3) . . ?
N3 C6 S2 114.3(2) . . ?
C11 N6 C14 114.9(3) . . ?
C12 N5 C11 114.9(4) . . ?
C7 N4 C6 115.6(4) . . ?
N2 C1 N1 126.1(3) . . ?
N2 C1 S1 119.7(3) . . ?
N1 C1 S1 114.2(2) . . ?
C2 N2 C1 115.8(3) . . ?
N6 C11 N5 127.4(4) . . ?
N6 C11 S3 120.6(3) . . ?
N5 C11 S3 112.0(3) . . ?
N1 C4 C3 122.4(3) . . ?
C5 C5 S1 113.2(3) 2_775 . ?
N2 C2 C3 123.1(4) . . ?
N3 C9 C8 121.9(4) . . ?
C2 C3 C4 116.8(3) . . ?
N6 C14 C13 122.9(4) . . ?
N4 C7 C8 123.2(4) . . ?
C14 C13 C12 116.7(5) . . ?
N5 C12 C13 123.1(4) . . ?
C18 C18 S3 110.6(5) 2_676 . ?
C10 C10 S2 112.7(3) 2_666 . ?

loop_
_geom_bond_atom_site_label_1
_geom_bond_atom_site_label_2
_geom_bond_distance
_geom_bond_site_symmetry_2
_geom_bond_publ_flag
I1 Cu1 2.6495(6) . ?
I1 Cu1 2.6661(6) 2_665 ?
Cu1 N1 2.064(3) . ?
Cu1 N3 2.068(3) . ?
Cu1 I1 2.6661(6) 2_665 ?
S2 C6 1.753(3) . ?
S2 C10 1.810(4) . ?
S1 C1 1.750(3) . ?
S1 C5 1.807(4) . ?
S3 C11 1.755(4) . ?
S3 C18 1.832(5) . ?
C8 C7 1.357(6) . ?
C8 C9 1.374(6) . ?
N3 C6 1.341(4) . ?
N3 C9 1.350(4) . ?
N1 C1 1.338(4) . ?
N1 C4 1.343(4) . ?
C6 N4 1.336(5) . ?
N6 C11 1.312(5) . ?
N6 C14 1.333(5) . ?
N5 C12 1.320(6) . ?
N5 C11 1.331(5) . ?
N4 C7 1.332(5) . ?
C1 N2 1.335(4) . ?
N2 C2 1.332(5) . ?
C4 C3 1.372(5) . ?
C5 C5 1.499(8) 2_775 ?
C2 C3 1.364(6) . ?
C14 C13 1.354(6) . ?
C13 C12 1.355(7) . ?
C18 C18 1.485(10) 2_676 ?
C10 C10 1.501(7) 2_666 ?

loop_
_geom_torsion_atom_site_label_1
_geom_torsion_atom_site_label_2
_geom_torsion_atom_site_label_3
_geom_torsion_atom_site_label_4
_geom_torsion
_geom_torsion_site_symmetry_1
_geom_torsion_site_symmetry_2
_geom_torsion_site_symmetry_3
_geom_torsion_site_symmetry_4
_geom_torsion_publ_flag
Cu1 I1 Cu1 N1 -116.70(9) 2_665 . . . ?
Cu1 I1 Cu1 N3 118.83(8) 2_665 . . . ?
Cu1 I1 Cu1 I1 0.0 2_665 . . 2_665 ?
N1 Cu1 N3 C6 58.6(3) . . . . ?
I1 Cu1 N3 C6 -174.5(2) . . . . ?
I1 Cu1 N3 C6 -61.1(3) 2_665 . . . ?
N1 Cu1 N3 C9 -123.1(3) . . . . ?
I1 Cu1 N3 C9 3.9(3) . . . . ?
I1 Cu1 N3 C9 117.2(3) 2_665 . . . ?
N3 Cu1 N1 C1 58.8(3) . . . . ?
I1 Cu1 N1 C1 -64.0(3) . . . . ?
I1 Cu1 N1 C1 -178.7(2) 2_665 . . . ?
N3 Cu1 N1 C4 -119.2(3) . . . . ?
I1 Cu1 N1 C4 118.0(2) . . . . ?
I1 Cu1 N1 C4 3.3(3) 2_665 . . . ?
C9 N3 C6 N4 -2.6(5) . . . . ?
Cu1 N3 C6 N4 175.9(3) . . . . ?
C9 N3 C6 S2 175.1(3) . . . . ?
Cu1 N3 C6 S2 -6.5(4) . . . . ?
C10 S2 C6 N4 -7.5(3) . . . . ?
C10 S2 C6 N3 174.7(2) . . . . ?
N3 C6 N4 C7 1.6(6) . . . . ?
S2 C6 N4 C7 -175.9(3) . . . . ?
C4 N1 C1 N2 0.5(5) . . . . ?
Cu1 N1 C1 N2 -177.6(3) . . . . ?
C4 N1 C1 S1 -179.5(2) . . . . ?
Cu1 N1 C1 S1 2.4(4) . . . . ?
C5 S1 C1 N2 -4.8(3) . . . . ?
C5 S1 C1 N1 175.2(3) . . . . ?
N1 C1 N2 C2 -1.2(6) . . . . ?
S1 C1 N2 C2 178.8(3) . . . . ?
C14 N6 C11 N5 1.7(7) . . . . ?
C14 N6 C11 S3 -178.1(3) . . . . ?
C12 N5 C11 N6 -1.6(7) . . . . ?
C12 N5 C11 S3 178.3(4) . . . . ?
C18 S3 C11 N6 4.7(4) . . . . ?
C18 S3 C11 N5 -175.2(4) . . . . ?
C1 N1 C4 C3 0.6(5) . . . . ?
Cu1 N1 C4 C3 178.7(3) . . . . ?
C1 S1 C5 C5 -75.0(4) . . . 2_775 ?
C1 N2 C2 C3 0.9(6) . . . . ?
C6 N3 C9 C8 1.6(5) . . . . ?
Cu1 N3 C9 C8 -176.9(3) . . . . ?
C7 C8 C9 N3 0.1(6) . . . . ?
N2 C2 C3 C4 0.1(6) . . . . ?
N1 C4 C3 C2 -0.8(6) . . . . ?
C11 N6 C14 C13 -0.8(7) . . . . ?
C6 N4 C7 C8 0.3(7) . . . . ?
C9 C8 C7 N4 -1.1(7) . . . . ?
N6 C14 C13 C12 -0.2(8) . . . . ?
C11 N5 C12 C13 0.4(8) . . . . ?
C14 C13 C12 N5 0.3(9) . . . . ?
C11 S3 C18 C18 -87.0(5) . . . 2_676 ?
C6 S2 C10 C10 -74.6(4) . . . 2_666 ?
